data_4030616
loop_
_publ_author_name
'Jacobs, H.'
'Niewa, R.'

_publ_section_title
;
 Synthesis and crystal structure of a sodium nitrido tungstate (VI),
 Na3WN3
;
_journal_name_full 'European Journal of Solid State and Inorganic Chemistry'
_journal_page_first 105
_journal_page_last 113
_journal_volume 31
_journal_year 1994
_chemical_formula_sum 'N3 Na3 W'
_chemical_formula_weight 294.83
_space_group_IT_number 9
_symmetry_cell_setting monoclinic
_symmetry_Int_Tables_number 9
_symmetry_space_group_name_Hall 'C -2yc'
_symmetry_space_group_name_H-M 'C 1 c 1'
_cell_angle_alpha 90
_cell_angle_beta 117.48(3)
_cell_angle_gamma 90
_cell_formula_units_Z 8
_cell_length_a 13.810(8)
_cell_length_b 10.983(1)
_cell_length_c 6.395(1)
_cell_volume 860.5(6)
_diffrn_ambient_temperature 293
_diffrn_radiation_probe x-ray
_diffrn_radiation_type aGK\a
_diffrn_radiation_wavelength 0.56
_exptl_absorpt_coefficient_mu 14.516
_exptl_crystal_density_diffrn 4.552
_refine_ls_number_parameters 66
_refine_ls_number_reflns 3266
_refine_ls_R_factor_gt 0.051
_refine_ls_wR_factor_gt 0.062
_cod_data_source_file EJSSIC-1994-31-105-113.cif
_cod_data_source_block Na3WN3
_cod_original_sg_symbol_H-M 'C c'
_cod_database_code 4030616

loop_
_symmetry_equiv_pos_site_id
_symmetry_equiv_pos_as_xyz
1 x,y,z
2 x,-y,1/2+z
3 1/2+x,1/2+y,z
4 1/2+x,1/2-y,1/2+z

loop_
_atom_site_aniso_label
_atom_site_aniso_U_11
_atom_site_aniso_U_22
_atom_site_aniso_U_33
_atom_site_aniso_U_23
_atom_site_aniso_U_13
_atom_site_aniso_U_12
W1 0.0055(1) 0.0011(1) 0.0070(1) -0.0003(1) 0.0021(1) 0.0000(1)
W2 0.0104(1) 0.0097(1) 0.0097(1) 0.0013(1) 0.0045(1) 0.0026(1)

loop_
_atom_site_label
_atom_site_type_symbol
_atom_site_thermal_displace_type
_atom_site_fract_x
_atom_site_fract_y
_atom_site_fract_z
_atom_site_occupancy
_atom_site_U_iso_or_equiv
W1 W Uani 0.00000 0.23762(3) 0.00000 1.000 0.0049(1)
W2 W Uani 0.25013(5) 0.25058(5) 0.56880(10) 1.000 0.0100(1)
N1 N Uiso 0.0020(10) 0.3940(10) 0.900(3) 1.000 0.019(3)
N2 N Uiso 0.031(2) 0.127(2) 0.840(5) 1.000 0.041(5)
N3 N Uiso 0.2460(10) 0.390(2) 0.747(3) 1.000 0.024(4)
N4 N Uiso 0.2920(10) 0.128(2) 0.787(3) 1.000 0.019(3)
N5 N Uiso 0.603(2) 0.281(2) 0.823(2) 1.000 0.029(4)
N6 N Uiso 0.354(2) 0.293(2) 0.454(3) 1.000 0.042(5)
Na1 Na Uiso 0.4929(8) 0.2191(8) 0.020(2) 1.000 0.0253(13)
Na2 Na Uiso 0.3784(8) 0.0170(7) 0.5640(10) 1.000 0.0177(13)
Na3 Na Uiso 0.6250(7) 0.0170(7) 0.8150(10) 1.000 0.0152(11)
Na4 Na Uiso 0.2370(10) 0.2480(10) 0.029(2) 1.000 0.046(3)
Na5 Na Uiso 0.6166(8) 0.5260(10) 0.629(2) 1.000 0.029(3)
Na6 Na Uiso 0.3670(10) 0.4870(10) 0.135(2) 1.000 0.046(3)

loop_
_atom_type_symbol
_atom_type_description
_atom_type_scat_dispersion_real
_atom_type_scat_dispersion_imag
_atom_type_scat_source
N N 0.0030 0.0019 ' International Tables Vol C Tables 4.2.6.8 and 6.1.1.4'
Na Na 0.0218 0.0150 ' International Tables Vol C Tables 4.2.6.8 and 6.1.1.4'
W W -0.4201 4.6430 ' International Tables Vol C Tables 4.2.6.8 and 6.1.1.4'

loop_
_geom_angle_atom_site_label_1
_geom_angle_atom_site_label_2
_geom_angle_atom_site_label_3
_geom_angle
_geom_angle_site_symmetry_1
_geom_angle_site_symmetry_3
_geom_angle_publ_flag
N1 W1 N2 113.3(10) 1_554 1_554 yes
N1 W1 N5 110.8(9) 1_554 4_454 yes
N1 W1 N6 107.0(8) 1_554 4_454 yes
N2 W1 N5 107.2(12) 1_554 4_454 yes
N2 W1 N6 107.9(11) 1_554 4_454 yes
N5 W1 N6 110.6(10) 4_454 4_454 yes
N3 W2 N4 102.7(8) . . yes
N3 W2 N6 105.2(8) . . yes
N3 W2 N5 108.4(9) . 4_454 yes
N4 W2 N6 115.8(8) . . yes
N4 W2 N5 109.3(8) . 4_454 yes
N5 W2 N6 114.6(8) 4_454 . yes
W1 N5 W2 147.0(14) 4_555 4_555 yes
W1 N6 W2 143.3(11) 4_555 . yes

loop_
_geom_bond_atom_site_label_1
_geom_bond_atom_site_label_2
_geom_bond_distance
_geom_bond_site_symmetry_2
_geom_bond_publ_flag
W1 N1 1.837(12) 1_554 yes
W1 N2 1.76(3) 1_554 yes
W1 N5 1.903(13) 4_454 yes
W1 N6 1.93(3) 4_454 yes
W2 N3 1.93(2) . yes
W2 N4 1.83(2) . yes
W2 N6 1.95(3) . yes
W2 N5 1.94(2) 4_454 yes

loop_
_geom_torsion_atom_site_label_1
_geom_torsion_atom_site_label_2
_geom_torsion_atom_site_label_3
_geom_torsion_atom_site_label_4
_geom_torsion
_geom_torsion_site_symmetry_1
_geom_torsion_site_symmetry_3
_geom_torsion_site_symmetry_4
_geom_torsion_publ_flag
N1 W1 N5 W2 -45(3) 1_554 4_454 . no
N2 W1 N5 W2 79(3) 1_554 4_454 . no
N6 W1 N5 W2 -164(2) 4_454 4_454 . no
N3 W2 N6 W1 105.4(18) . . 4_555 no
N4 W2 N6 W1 -7(2) . . 4_555 no
N5 W2 N6 W1 -135.7(17) 4_454 . 4_555 no
N3 W2 N5 W1 99(2) . 4_454 . no
N4 W2 N5 W1 -150(2) . 4_454 . no
N6 W2 N5 W1 -18(3) . 4_454 . no
